data_4347093
loop_
_publ_author_name
'Roy, Soumyabrata'
'Sarkar, Sumanta'
'Pan, Jaysree'
'Waghmare, Umesh V.'
'Dhanya, R.'
'Narayana, Chandrabhas'
'Peter, Sebastian C.'

_publ_section_title
;
 Crystal Structure and Band Gap Engineering in Polyoxometalate-Based
 Inorganic-Organic Hybrids.
;
_journal_issue 7
_journal_name_full 'Inorganic chemistry'
_journal_page_first 3364
_journal_page_last 3377
_journal_paper_doi 10.1021/acs.inorgchem.5b02718
_journal_volume 55
_journal_year 2016
_chemical_formula_moiety 'Mo12 O40 Si, 2(H2 O), 2(C10 H10 N2)'
_chemical_formula_sum 'C20 H24 Cl0 Cu0 Mo12 N4 O42 Si'
_chemical_formula_weight 2171.80
_chemical_name_common '[(H4SiMo12O40)][(C10H8N2)2].2H2O'
_space_group_crystal_system monoclinic
_space_group_IT_number 14
_space_group_name_Hall '-P 2yn'
_space_group_name_H-M_alt 'P 1 21/n 1'
_atom_sites_solution_hydrogens mixed
_audit_creation_date 2016-01-28
_audit_creation_method
;
Olex2 1.2-beta
(compiled 2015.01.19 svn.r3143 for OlexSys, GUI svn.r4992)
;
_cell_angle_alpha 90
_cell_angle_beta 103.319(2)
_cell_angle_gamma 90
_cell_formula_units_Z 2
_cell_length_a 11.5292(4)
_cell_length_b 12.0812(5)
_cell_length_c 17.3184(7)
_cell_measurement_reflns_used 4087
_cell_measurement_temperature 295(2)
_cell_measurement_theta_max 25
_cell_measurement_theta_min 2.6
_cell_volume 2347.34(16)
_computing_molecular_graphics 'Olex2 (Dolomanov et al., 2009)'
_computing_publication_material 'Olex2 (Dolomanov et al., 2009)'
_computing_structure_refinement 'ShelXL (Sheldrick, 2008)'
_diffrn_ambient_temperature 295.15
_diffrn_measured_fraction_theta_full 0.989
_diffrn_measured_fraction_theta_max 0.989
_diffrn_measurement_device_type 'Smart X2 APEX II CCD'
_diffrn_radiation_type MoK\a
_diffrn_radiation_wavelength 0.71073
_diffrn_reflns_av_R_equivalents 0.0622
_diffrn_reflns_av_unetI/netI 0.0473
_diffrn_reflns_Laue_measured_fraction_full 0.989
_diffrn_reflns_Laue_measured_fraction_max 0.989
_diffrn_reflns_limit_h_max 12
_diffrn_reflns_limit_h_min -13
_diffrn_reflns_limit_k_max 14
_diffrn_reflns_limit_k_min -14
_diffrn_reflns_limit_l_max 20
_diffrn_reflns_limit_l_min -20
_diffrn_reflns_number 23967
_diffrn_reflns_point_group_measured_fraction_full 0.989
_diffrn_reflns_point_group_measured_fraction_max 0.989
_diffrn_reflns_theta_full 24.996
_diffrn_reflns_theta_max 24.996
_diffrn_reflns_theta_min 2.567
_exptl_absorpt_coefficient_mu 3.238
_exptl_absorpt_correction_T_max 0.968
_exptl_absorpt_correction_T_min 0.609
_exptl_absorpt_correction_type empirical
_exptl_absorpt_process_details SADABS
_exptl_crystal_colour 'dull yellowish green'
_exptl_crystal_colour_lustre dull
_exptl_crystal_colour_modifier yellowish
_exptl_crystal_colour_primary green
_exptl_crystal_density_diffrn 3.073
_exptl_crystal_description rhombohedral
_exptl_crystal_F_000 2052
_exptl_crystal_size_max 0.23
_exptl_crystal_size_mid 0.13
_exptl_crystal_size_min 0.01
_refine_diff_density_max 0.898
_refine_diff_density_min -0.849
_refine_diff_density_rms 0.194
_refine_ls_extinction_method none
_refine_ls_goodness_of_fit_ref 1.289
_refine_ls_hydrogen_treatment constr
_refine_ls_matrix_type full
_refine_ls_number_parameters 376
_refine_ls_number_reflns 4087
_refine_ls_number_restraints 0
_refine_ls_restrained_S_all 1.289
_refine_ls_R_factor_all 0.1021
_refine_ls_R_factor_gt 0.0789
_refine_ls_shift/su_max 0.000
_refine_ls_shift/su_mean 0.000
_refine_ls_structure_factor_coef Fsqd
_refine_ls_weighting_details 'w=1/[\s^2^(Fo^2^)+64.6160P] where P=(Fo^2^+2Fc^2^)/3'
_refine_ls_weighting_scheme calc
_refine_ls_wR_factor_gt 0.1575
_refine_ls_wR_factor_ref 0.1678
_reflns_Friedel_coverage 0.000
_reflns_number_gt 3176
_reflns_number_total 4087
_reflns_threshold_expression 'I > 2\s(I)'
_cod_data_source_file ic5b02718_si_004.cif
_cod_data_source_block sbr105
_cod_database_code 4347093
_shelx_space_group_comment
;
The symmetry employed for this shelxl refinement is uniquely defined
by the following loop, which should always be used as a source of
symmetry information in preference to the above space-group names.
They are only intended as comments.
;
_olex2_refinement_description
;
1. Fixed Uiso
 At 1.2 times of:
  All C(H) groups, All N(H) groups
 At 1.5 times of:
  All C(H,H) groups
2. Others
 Fixed Sof: O3(0.5) O16(0.5) O19(0.5) O20(0.5)
 Fixed X: H(WA(0.61904) H(WB(0.57712)
 Fixed Y: H(WA(0.19603) H(WB(0.15007)
 Fixed Z: H(WA(0.035029) H(WB(0.096849)
3.a Aromatic/amide H refined with riding coordinates:
 N1(H1), N2(H2), C2(H2A), C3(H3), C4(H4), C5(H5), C7(H7), C8(H8), C9(H9),
 C10(H10)
;
_shelx_shelxl_version_number 2014/7
_olex2_submission_special_instructions 'No special instructions were received'

loop_
_space_group_symop_operation_xyz
'x, y, z'
'-x+1/2, y+1/2, -z+1/2'
'-x, -y, -z'
'x-1/2, -y-1/2, z-1/2'

loop_
_atom_site_label
_atom_site_type_symbol
_atom_site_fract_x
_atom_site_fract_y
_atom_site_fract_z
_atom_site_U_iso_or_equiv
_atom_site_adp_type
_atom_site_occupancy
_atom_site_site_symmetry_order
_atom_site_calc_flag
_atom_site_refinement_flags_posn
_atom_site_refinement_flags_adp
_atom_site_refinement_flags_occupancy
Mo1 Mo 0.13730(14) 0.74036(12) 0.04403(9) 0.0443(4) Uani 1 1 d . . .
Mo2 Mo 0.17411(14) 1.24471(12) 0.02396(9) 0.0474(4) Uani 1 1 d . . .
Mo3 Mo 0.31122(14) 0.98443(14) 0.07015(9) 0.0500(4) Uani 1 1 d . . .
Mo4 Mo 0.12528(15) 0.92653(15) 0.19885(9) 0.0549(5) Uani 1 1 d . . .
Mo5 Mo -0.01436(17) 1.18624(14) 0.15499(11) 0.0596(5) Uani 1 1 d . . .
Mo6 Mo -0.18690(16) 0.94379(14) 0.13001(11) 0.0577(5) Uani 1 1 d . . .
O1 O 0.1812(13) 0.8968(13) 0.2932(8) 0.083(5) Uani 1 1 d . . .
O2 O 0.0874(13) 1.0866(12) 0.2077(14) 0.118(7) Uani 1 1 d . . .
O3 O -0.002(2) 0.8710(19) -0.0231(13) 0.048(6) Uani 0.5 1 d . . .
O4 O 0.2600(14) 0.9853(13) 0.1684(9) 0.089(5) Uani 1 1 d . . .
O5 O -0.0269(13) 1.2796(12) 0.2229(8) 0.078(4) Uani 1 1 d . . .
O6 O 0.1398(15) 0.7921(14) 0.1513(10) 0.099(6) Uani 1 1 d . . .
O7 O 0.4570(11) 0.9852(11) 0.1046(8) 0.064(4) Uani 1 1 d . . .
O8 O 0.2062(13) 0.6242(11) 0.0700(10) 0.081(5) Uani 1 1 d . . .
O9 O 0.2467(12) 1.3632(11) 0.0301(8) 0.069(4) Uani 1 1 d . . .
O10 O 0.2770(16) 0.8336(12) 0.0550(9) 0.098(6) Uani 1 1 d . . .
O11 O -0.0149(12) 0.7018(16) 0.0354(8) 0.092(5) Uani 1 1 d . . .
O12 O 0.1281(12) 0.7463(14) -0.0619(9) 0.083(5) Uani 1 1 d . . .
O13 O 0.1058(12) 1.2530(16) 0.1136(7) 0.089(5) Uani 1 1 d . . .
O14 O 0.3006(18) 1.0059(14) -0.0386(8) 0.111(7) Uani 1 1 d . . .
O15 O 0.2899(19) 1.1470(14) 0.0758(8) 0.115(7) Uani 1 1 d . . .
O16 O 0.128(2) 1.0592(19) -0.0044(12) 0.045(6) Uani 0.5 1 d . . .
O17 O -0.1913(17) 0.8045(13) 0.0766(8) 0.103(6) Uani 1 1 d . . .
O18 O -0.0383(13) 0.9002(12) 0.1930(14) 0.122(8) Uani 1 1 d . . .
O19 O 0.1070(18) 0.9302(16) 0.0566(12) 0.038(5) Uani 0.5 1 d . . .
O20 O -0.0118(18) 1.0141(18) 0.0924(12) 0.043(5) Uani 0.5 1 d . . .
O21 O -0.2734(12) 0.9141(11) 0.1915(7) 0.065(4) Uani 1 1 d . . .
O22 O -0.1492(13) 1.0942(11) 0.1562(13) 0.109(7) Uani 1 1 d . . .
O(W) O 0.5781(19) 0.2129(13) 0.0709(13) 0.127(8) Uani 1 1 d . . .
N1 N 1.0518(16) 0.594(2) 0.2240(13) 0.092(8) Uani 1 1 d . . .
H1 H 1.1275 0.6023 0.2409 0.111 Uiso 1 1 calc R . .
N2 N 0.4455(15) 0.5331(16) 0.0977(10) 0.071(5) Uani 1 1 d . . .
H2 H 0.3696 0.5238 0.0859 0.085 Uiso 1 1 calc R . .
Si1 Si 0.0000 1.0000 0.0000 0.0376(14) Uani 1 2 d S T P
C1 C 0.8158(18) 0.5724(15) 0.1680(11) 0.055(5) Uani 1 1 d . . .
C2 C 0.8628(17) 0.6472(16) 0.2306(12) 0.060(5) Uani 1 1 d . . .
H2A H 0.8131 0.6918 0.2526 0.073 Uiso 1 1 calc R . .
C3 C 0.8928(19) 0.5077(16) 0.1355(14) 0.069(6) Uani 1 1 d . . .
H3 H 0.8638 0.4564 0.0957 0.083 Uiso 1 1 calc R . .
C4 C 1.012(2) 0.523(2) 0.1644(16) 0.077(7) Uani 1 1 d . . .
H4 H 1.0664 0.4831 0.1428 0.092 Uiso 1 1 calc R . .
C5 C 0.983(2) 0.6509(18) 0.2571(13) 0.067(6) Uani 1 1 d . . .
H5 H 1.0166 0.6956 0.3002 0.081 Uiso 1 1 calc R . .
C6 C 0.6864(17) 0.5586(16) 0.1419(11) 0.055(5) Uani 1 1 d . . .
C7 C 0.6371(15) 0.4552(14) 0.1187(10) 0.048(4) Uani 1 1 d . . .
H7 H 0.6859 0.3942 0.1174 0.058 Uiso 1 1 calc R . .
C8 C 0.5144(17) 0.4447(16) 0.0975(11) 0.058(5) Uani 1 1 d . . .
H8 H 0.4799 0.3759 0.0831 0.069 Uiso 1 1 calc R . .
C9 C 0.4863(18) 0.6328(17) 0.1147(11) 0.059(5) Uani 1 1 d . . .
H9 H 0.4339 0.6921 0.1111 0.071 Uiso 1 1 calc R . .
C10 C 0.6106(16) 0.6503(15) 0.1385(10) 0.051(4) Uani 1 1 d . . .
H10 H 0.6414 0.7208 0.1515 0.061 Uiso 1 1 calc R . .
H(WA H 0.6190 0.1960 0.0350 0.076 Uiso 1 1 d R . .
H(WB H 0.5771 0.1501 0.0968 0.076 Uiso 1 1 d R . .

loop_
_atom_site_aniso_label
_atom_site_aniso_U_11
_atom_site_aniso_U_22
_atom_site_aniso_U_33
_atom_site_aniso_U_23
_atom_site_aniso_U_13
_atom_site_aniso_U_12
Mo1 0.0454(9) 0.0352(8) 0.0508(9) 0.0023(7) 0.0079(7) 0.0046(7)
Mo2 0.0601(10) 0.0344(8) 0.0466(9) -0.0019(7) 0.0101(8) -0.0085(7)
Mo3 0.0389(9) 0.0624(10) 0.0464(9) -0.0041(8) 0.0053(7) 0.0021(8)
Mo4 0.0524(10) 0.0695(11) 0.0380(8) 0.0125(8) 0.0006(7) -0.0064(8)
Mo5 0.0746(12) 0.0421(9) 0.0651(11) -0.0131(8) 0.0223(10) -0.0033(8)
Mo6 0.0601(11) 0.0584(10) 0.0633(11) 0.0131(8) 0.0322(9) 0.0067(9)
O1 0.085(11) 0.100(12) 0.058(9) 0.026(8) 0.006(8) -0.012(9)
O2 0.053(10) 0.058(10) 0.24(2) 0.029(12) 0.026(12) -0.021(8)
O3 0.053(14) 0.051(14) 0.042(13) 0.004(11) 0.016(11) -0.011(11)
O4 0.107(12) 0.102(12) 0.076(10) -0.032(9) 0.056(9) -0.054(10)
O5 0.094(11) 0.085(11) 0.059(9) -0.018(8) 0.029(8) -0.003(9)
O6 0.122(14) 0.097(12) 0.098(12) -0.035(10) 0.067(11) -0.058(11)
O7 0.052(8) 0.059(8) 0.081(9) -0.010(7) 0.015(7) 0.001(6)
O8 0.082(10) 0.049(8) 0.120(13) 0.027(8) 0.043(10) 0.019(7)
O9 0.060(8) 0.069(9) 0.067(9) 0.012(7) -0.006(7) -0.019(7)
O10 0.153(16) 0.077(10) 0.086(11) -0.024(9) 0.073(11) -0.064(11)
O11 0.050(8) 0.176(17) 0.051(8) 0.018(10) 0.013(7) 0.005(10)
O12 0.061(9) 0.118(13) 0.074(10) 0.000(9) 0.022(8) -0.028(9)
O13 0.057(9) 0.173(17) 0.038(7) 0.020(9) 0.013(7) -0.008(10)
O14 0.190(19) 0.093(12) 0.049(9) 0.003(8) 0.023(10) 0.073(13)
O15 0.20(2) 0.101(13) 0.047(8) 0.017(8) 0.035(11) 0.085(13)
O16 0.056(14) 0.056(14) 0.025(11) 0.003(10) 0.013(10) 0.004(12)
O17 0.173(17) 0.088(11) 0.047(8) 0.008(8) 0.023(10) 0.070(12)
O18 0.056(10) 0.047(9) 0.25(2) 0.015(12) 0.014(12) -0.013(8)
O19 0.048(13) 0.035(12) 0.036(11) -0.011(9) 0.020(10) -0.002(10)
O20 0.033(12) 0.052(14) 0.038(12) -0.005(10) -0.004(10) 0.002(10)
O21 0.081(10) 0.061(8) 0.058(8) -0.003(7) 0.028(7) -0.002(7)
O22 0.058(9) 0.045(8) 0.21(2) 0.016(11) 0.001(11) -0.023(7)
O(W) 0.168(19) 0.066(11) 0.19(2) 0.024(12) 0.120(17) 0.020(11)
N1 0.034(10) 0.14(2) 0.087(15) 0.067(15) -0.007(10) -0.007(12)
N2 0.056(11) 0.096(15) 0.064(11) 0.003(10) 0.018(9) -0.013(11)
Si1 0.039(4) 0.038(3) 0.035(3) 0.002(3) 0.008(3) 0.001(3)
C1 0.074(14) 0.045(10) 0.046(10) 0.005(9) 0.011(10) 0.007(10)
C2 0.051(12) 0.053(12) 0.073(13) 0.002(10) 0.005(10) 0.011(9)
C3 0.062(14) 0.044(11) 0.107(18) -0.010(11) 0.030(13) -0.011(10)
C4 0.054(14) 0.077(16) 0.097(18) 0.035(14) 0.012(13) 0.016(12)
C5 0.068(15) 0.065(14) 0.060(13) 0.001(11) -0.003(12) -0.004(11)
C6 0.058(12) 0.061(12) 0.052(11) -0.011(9) 0.023(9) -0.011(10)
C7 0.043(11) 0.043(10) 0.060(11) 0.008(8) 0.014(9) 0.001(8)
C8 0.058(13) 0.048(11) 0.065(13) -0.002(9) 0.012(10) -0.003(10)
C9 0.059(13) 0.065(13) 0.050(11) 0.018(10) 0.005(10) 0.013(10)
C10 0.055(12) 0.053(11) 0.045(10) 0.008(8) 0.012(9) 0.001(9)

loop_
_atom_type_symbol
_atom_type_description
_atom_type_scat_dispersion_real
_atom_type_scat_dispersion_imag
_atom_type_scat_source
C C 0.0033 0.0016 'International Tables Vol C Tables 4.2.6.8 and 6.1.1.4'
H H 0.0000 0.0000 'International Tables Vol C Tables 4.2.6.8 and 6.1.1.4'
N N 0.0061 0.0033 'International Tables Vol C Tables 4.2.6.8 and 6.1.1.4'
O O 0.0106 0.0060 'International Tables Vol C Tables 4.2.6.8 and 6.1.1.4'
Si Si 0.0817 0.0704 'International Tables Vol C Tables 4.2.6.8 and 6.1.1.4'
Cl Cl 0.1484 0.1585 'International Tables Vol C Tables 4.2.6.8 and 6.1.1.4'
Cu Cu 0.3201 1.2651 'International Tables Vol C Tables 4.2.6.8 and 6.1.1.4'
Mo Mo -1.6832 0.6857 'International Tables Vol C Tables 4.2.6.8 and 6.1.1.4'

loop_
_geom_angle_atom_site_label_1
_geom_angle_atom_site_label_2
_geom_angle_atom_site_label_3
_geom_angle
_geom_angle_site_symmetry_1
_geom_angle_site_symmetry_3
O6 Mo1 O3 96.5(8) . .
O6 Mo1 O19 64.4(7) . .
O8 Mo1 O3 161.6(8) . .
O8 Mo1 O6 96.5(8) . .
O8 Mo1 O10 97.6(8) . .
O8 Mo1 O11 101.9(8) . .
O8 Mo1 O12 103.0(8) . .
O8 Mo1 O19 153.6(8) . .
O10 Mo1 O3 96.7(8) . .
O10 Mo1 O6 83.7(6) . .
O10 Mo1 O19 63.8(7) . .
O11 Mo1 O3 65.7(8) . .
O11 Mo1 O6 87.8(7) . .
O11 Mo1 O10 159.5(8) . .
O11 Mo1 O12 95.6(6) . .
O11 Mo1 O19 95.6(8) . .
O12 Mo1 O3 66.5(7) . .
O12 Mo1 O6 159.0(8) . .
O12 Mo1 O10 86.0(6) . .
O12 Mo1 O19 94.6(7) . .
O19 Mo1 O3 44.8(7) . .
O9 Mo2 O3 154.6(8) . 3_575
O9 Mo2 O11 98.3(7) . 3_575
O9 Mo2 O13 101.6(7) . .
O9 Mo2 O15 102.9(8) . .
O9 Mo2 O16 159.4(8) . .
O9 Mo2 O17 100.0(8) . 3_575
O11 Mo2 O3 61.9(7) 3_575 3_575
O11 Mo2 O16 93.8(8) 3_575 .
O13 Mo2 O3 62.8(7) . 3_575
O13 Mo2 O11 84.2(6) . 3_575
O13 Mo2 O16 96.1(8) . .
O15 Mo2 O3 97.6(9) . 3_575
O15 Mo2 O11 158.7(9) . 3_575
O15 Mo2 O13 91.5(7) . .
O15 Mo2 O16 65.9(8) . .
O15 Mo2 O17 91.7(6) . 3_575
O16 Mo2 O3 45.4(8) . 3_575
O17 Mo2 O3 94.1(8) 3_575 3_575
O17 Mo2 O11 84.6(7) 3_575 3_575
O17 Mo2 O13 156.9(8) 3_575 .
O17 Mo2 O16 64.6(7) 3_575 .
O4 Mo3 O15 83.4(7) . .
O4 Mo3 O16 93.6(7) . .
O4 Mo3 O19 66.1(6) . .
O7 Mo3 O4 100.1(7) . .
O7 Mo3 O10 102.8(7) . .
O7 Mo3 O14 100.8(8) . .
O7 Mo3 O15 96.0(8) . .
O7 Mo3 O16 153.5(7) . .
O7 Mo3 O19 158.6(7) . .
O10 Mo3 O4 91.8(6) . .
O10 Mo3 O14 91.8(7) . .
O10 Mo3 O15 161.2(8) . .
O10 Mo3 O16 99.3(8) . .
O10 Mo3 O19 63.3(7) . .
O14 Mo3 O4 157.5(8) . .
O14 Mo3 O15 86.1(6) . .
O14 Mo3 O16 63.8(7) . .
O14 Mo3 O19 95.9(8) . .
O15 Mo3 O16 63.1(8) . .
O15 Mo3 O19 98.3(8) . .
O16 Mo3 O19 47.5(7) . .
O1 Mo4 O2 100.2(9) . .
O1 Mo4 O4 101.5(7) . .
O1 Mo4 O6 101.3(8) . .
O1 Mo4 O18 100.0(9) . .
O1 Mo4 O19 158.8(8) . .
O1 Mo4 O20 154.2(8) . .
O2 Mo4 O19 95.2(8) . .
O2 Mo4 O20 60.8(8) . .
O4 Mo4 O2 82.3(7) . .
O4 Mo4 O18 157.1(8) . .
O4 Mo4 O19 66.1(7) . .
O4 Mo4 O20 93.4(8) . .
O6 Mo4 O2 158.5(9) . .
O6 Mo4 O4 92.4(6) . .
O6 Mo4 O18 91.1(7) . .
O6 Mo4 O19 63.8(7) . .
O6 Mo4 O20 99.1(8) . .
O18 Mo4 O2 86.2(6) . .
O18 Mo4 O19 95.5(9) . .
O18 Mo4 O20 63.7(8) . .
O20 Mo4 O19 47.0(7) . .
O2 Mo5 O3 96.0(9) . 3_575
O2 Mo5 O12 157.1(9) . 3_575
O2 Mo5 O13 91.7(7) . .
O2 Mo5 O20 64.0(8) . .
O2 Mo5 O22 92.5(6) . .
O5 Mo5 O2 104.5(9) . .
O5 Mo5 O3 153.6(7) . 3_575
O5 Mo5 O12 98.4(7) . 3_575
O5 Mo5 O13 99.8(7) . .
O5 Mo5 O20 160.2(8) . .
O5 Mo5 O22 100.6(8) . .
O12 Mo5 O3 62.6(7) 3_575 3_575
O12 Mo5 O20 93.7(7) 3_575 .
O13 Mo5 O3 62.6(7) . 3_575
O13 Mo5 O12 85.5(6) . 3_575
O13 Mo5 O20 96.6(8) . .
O13 Mo5 O22 157.4(8) . .
O20 Mo5 O3 45.9(7) . 3_575
O22 Mo5 O3 94.9(8) . 3_575
O22 Mo5 O12 82.1(7) . 3_575
O22 Mo5 O20 65.6(8) . .
O14 Mo6 O16 62.6(7) 3_575 3_575
O14 Mo6 O17 86.7(6) 3_575 .
O14 Mo6 O20 97.0(8) 3_575 .
O17 Mo6 O16 62.3(7) . 3_575
O17 Mo6 O20 96.3(8) . .
O18 Mo6 O14 158.4(9) . 3_575
O18 Mo6 O16 96.4(9) . 3_575
O18 Mo6 O17 87.3(7) . .
O18 Mo6 O20 63.1(7) . .
O18 Mo6 O22 90.1(7) . .
O20 Mo6 O16 48.6(7) . 3_575
O21 Mo6 O14 101.6(8) . 3_575
O21 Mo6 O16 155.2(7) . 3_575
O21 Mo6 O17 99.6(7) . .
O21 Mo6 O18 99.8(8) . .
O21 Mo6 O20 156.1(7) . .
O21 Mo6 O22 101.1(8) . .
O22 Mo6 O14 88.2(8) . 3_575
O22 Mo6 O16 97.6(8) . 3_575
O22 Mo6 O17 159.3(8) . .
O22 Mo6 O20 64.4(7) . .
Mo5 O2 Mo4 138.2(11) . .
Mo1 O3 Mo2 94.6(8) . 3_575
Mo1 O3 Mo5 94.6(8) . 3_575
Mo2 O3 Mo5 94.1(8) 3_575 3_575
O19 O3 Mo1 66.9(10) . .
O19 O3 Mo2 131.7(12) . 3_575
O19 O3 Mo5 129.9(13) . 3_575
Si1 O3 Mo1 123.7(12) . .
Si1 O3 Mo2 121.9(12) . 3_575
Si1 O3 Mo5 120.5(11) . 3_575
Si1 O3 O19 56.7(10) . .
Mo4 O4 Mo3 133.1(8) . .
Mo4 O6 Mo1 136.3(10) . .
Mo3 O10 Mo1 136.4(10) . .
Mo1 O11 Mo2 136.7(9) . 3_575
Mo1 O12 Mo5 134.8(9) . 3_575
Mo5 O13 Mo2 140.3(10) . .
Mo3 O14 Mo6 138.6(10) . 3_575
Mo2 O15 Mo3 133.7(11) . .
Mo2 O16 Mo3 96.9(8) . .
Mo2 O16 Mo6 96.2(8) . 3_575
Mo3 O16 Mo6 94.9(8) . 3_575
Si1 O16 Mo2 124.5(11) . .
Si1 O16 Mo3 119.9(11) . .
Si1 O16 Mo6 118.1(10) . 3_575
Mo2 O17 Mo6 136.3(9) 3_575 .
Mo6 O18 Mo4 138.4(11) . .
Mo1 O19 Mo3 96.4(7) . .
Mo1 O19 Mo4 95.5(7) . .
Mo3 O19 Mo4 93.0(7) . .
O3 O19 Mo1 68.3(10) . .
O3 O19 Mo3 133.2(12) . .
O3 O19 Mo4 131.1(12) . .
Si1 O19 Mo1 124.2(10) . .
Si1 O19 Mo3 120.6(10) . .
Si1 O19 Mo4 119.9(10) . .
Si1 O19 O3 55.9(10) . .
Mo4 O20 Mo6 94.7(8) . .
Mo5 O20 Mo4 96.5(7) . .
Mo5 O20 Mo6 95.0(8) . .
Si1 O20 Mo4 121.2(11) . .
Si1 O20 Mo5 123.6(12) . .
Si1 O20 Mo6 119.2(10) . .
Mo6 O22 Mo5 134.0(10) . .
H(WA O(W) H(WB 103.4(17) . .
C4 N1 H1 118.1 . .
C5 N1 H1 118.1 . .
C5 N1 C4 124(2) . .
C8 N2 H2 118.0 . .
C9 N2 H2 118.0 . .
C9 N2 C8 124.0(18) . .
O3 Si1 O3 180.0 . 3_575
O3 Si1 O16 68.2(11) 3_575 .
O3 Si1 O16 111.8(11) . .
O3 Si1 O16 111.8(11) 3_575 3_575
O3 Si1 O16 68.2(11) . 3_575
O3 Si1 O19 67.3(10) 3_575 3_575
O3 Si1 O19 112.7(10) . 3_575
O3 Si1 O19 112.7(10) 3_575 .
O3 Si1 O19 67.3(10) . .
O3 Si1 O20 110.0(11) . .
O3 Si1 O20 70.0(11) . 3_575
O3 Si1 O20 110.0(11) 3_575 3_575
O3 Si1 O20 70.0(11) 3_575 .
O16 Si1 O16 180.0 3_575 .
O19 Si1 O16 72.0(10) . .
O19 Si1 O16 72.0(10) 3_575 3_575
O19 Si1 O16 108.0(10) 3_575 .
O19 Si1 O16 108.0(10) . 3_575
O19 Si1 O19 180.0 3_575 .
O19 Si1 O20 71.8(10) 3_575 3_575
O19 Si1 O20 108.2(10) 3_575 .
O19 Si1 O20 71.8(10) . .
O19 Si1 O20 108.2(10) . 3_575
O20 Si1 O16 74.1(10) 3_575 .
O20 Si1 O16 105.9(10) . .
O20 Si1 O16 105.9(10) 3_575 3_575
O20 Si1 O16 74.1(10) . 3_575
O20 Si1 O20 180.0 3_575 .
C2 C1 C6 119.3(18) . .
C3 C1 C2 119.9(19) . .
C3 C1 C6 120.6(18) . .
C1 C2 H2A 121.4 . .
C5 C2 C1 117.3(19) . .
C5 C2 H2A 121.4 . .
C1 C3 H3 121.3 . .
C4 C3 C1 117(2) . .
C4 C3 H3 121.3 . .
N1 C4 C3 120(2) . .
N1 C4 H4 120.0 . .
C3 C4 H4 120.0 . .
N1 C5 C2 121(2) . .
N1 C5 H5 119.3 . .
C2 C5 H5 119.3 . .
C7 C6 C1 120.6(17) . .
C7 C6 C10 119.2(17) . .
C10 C6 C1 120.2(17) . .
C6 C7 H7 120.6 . .
C8 C7 C6 118.8(17) . .
C8 C7 H7 120.6 . .
N2 C8 C7 120.0(18) . .
N2 C8 H8 120.0 . .
C7 C8 H8 120.0 . .
N2 C9 H9 120.2 . .
N2 C9 C10 119.6(19) . .
C10 C9 H9 120.2 . .
C6 C10 C9 118.3(18) . .
C6 C10 H10 120.9 . .
C9 C10 H10 120.9 . .

loop_
_geom_bond_atom_site_label_1
_geom_bond_atom_site_label_2
_geom_bond_distance
_geom_bond_site_symmetry_2
Mo1 O3 2.36(2) .
Mo1 O6 1.954(15) .
Mo1 O8 1.624(13) .
Mo1 O10 1.938(14) .
Mo1 O11 1.788(14) .
Mo1 O12 1.815(14) .
Mo1 O19 2.338(19) .
Mo2 O3 2.42(2) 3_575
Mo2 O9 1.649(13) .
Mo2 O11 1.993(14) 3_575
Mo2 O13 1.898(13) .
Mo2 O15 1.852(15) .
Mo2 O16 2.33(2) .
Mo2 O17 1.894(14) 3_575
Mo3 O4 1.926(13) .
Mo3 O7 1.649(12) .
Mo3 O10 1.870(14) .
Mo3 O14 1.877(14) .
Mo3 O15 1.984(16) .
Mo3 O16 2.38(2) .
Mo3 O19 2.40(2) .
Mo4 O1 1.653(13) .
Mo4 O2 1.997(16) .
Mo4 O4 1.889(13) .
Mo4 O6 1.846(16) .
Mo4 O18 1.892(15) .
Mo4 O19 2.425(19) .
Mo4 O20 2.38(2) .
Mo5 O2 1.779(16) .
Mo5 O3 2.44(2) 3_575
Mo5 O5 1.660(13) .
Mo5 O12 2.002(15) 3_575
Mo5 O13 1.883(14) .
Mo5 O20 2.35(2) .
Mo5 O22 1.915(13) .
Mo6 O14 1.907(15) 3_575
Mo6 O16 2.42(2) 3_575
Mo6 O17 1.915(15) .
Mo6 O18 1.881(17) .
Mo6 O20 2.41(2) .
Mo6 O21 1.658(13) .
Mo6 O22 1.899(14) .
O3 Mo2 2.42(2) 3_575
O3 Mo5 2.44(2) 3_575
O3 O19 1.79(3) .
O3 Si1 1.61(2) .
O11 Mo2 1.993(14) 3_575
O12 Mo5 2.002(15) 3_575
O14 Mo6 1.907(15) 3_575
O16 Mo6 2.42(2) 3_575
O16 Si1 1.66(2) .
O17 Mo2 1.894(14) 3_575
O19 Si1 1.62(2) .
O20 Si1 1.65(2) .
O(W) H(WA 0.885(17) .
O(W) H(WB 0.884(17) .
N1 H1 0.8600 .
N1 C4 1.34(3) .
N1 C5 1.28(3) .
N2 H2 0.8600 .
N2 C8 1.33(2) .
N2 C9 1.30(2) .
Si1 O3 1.61(2) 3_575
Si1 O16 1.66(2) 3_575
Si1 O19 1.62(2) 3_575
Si1 O20 1.65(2) 3_575
C1 C2 1.42(3) .
C1 C3 1.39(3) .
C1 C6 1.47(3) .
C2 H2A 0.9300 .
C2 C5 1.36(3) .
C3 H3 0.9300 .
C3 C4 1.37(3) .
C4 H4 0.9300 .
C5 H5 0.9300 .
C6 C7 1.39(2) .
C6 C10 1.40(2) .
C7 H7 0.9300 .
C7 C8 1.38(2) .
C8 H8 0.9300 .
C9 H9 0.9300 .
C9 C10 1.41(3) .
C10 H10 0.9300 .

loop_
_geom_torsion_atom_site_label_1
_geom_torsion_atom_site_label_2
_geom_torsion_atom_site_label_3
_geom_torsion_atom_site_label_4
_geom_torsion
_geom_torsion_site_symmetry_1
_geom_torsion_site_symmetry_4
Mo1 O3 O19 Mo3 78.0(15) . .
Mo1 O3 O19 Mo4 -77.9(14) . .
Mo1 O3 O19 Si1 180.0(10) . .
Mo1 O3 Si1 O16 -121.9(15) . 3_575
Mo1 O3 Si1 O16 58.1(15) . .
Mo1 O3 Si1 O19 180.0(11) . 3_575
Mo1 O3 Si1 O19 0.0(11) . .
Mo1 O3 Si1 O20 -59.3(15) . .
Mo1 O3 Si1 O20 120.7(15) . 3_575
Mo1 O19 Si1 O3 0.0(11) . .
Mo1 O19 Si1 O3 -179.9(11) . 3_575
Mo1 O19 Si1 O16 56.1(14) . 3_575
Mo1 O19 Si1 O16 -123.9(14) . .
Mo1 O19 Si1 O20 -58.1(14) . 3_575
Mo1 O19 Si1 O20 121.9(14) . .
Mo2 O3 O19 Mo1 74.8(15) 3_575 .
Mo2 O3 O19 Mo3 152.8(12) 3_575 .
Mo2 O3 O19 Mo4 -3(3) 3_575 .
Mo2 O3 O19 Si1 -105.2(17) 3_575 .
Mo2 O3 Si1 O16 0.0(11) 3_575 3_575
Mo2 O3 Si1 O16 -180.0(11) 3_575 .
Mo2 O3 Si1 O19 121.9(15) 3_575 .
Mo2 O3 Si1 O19 -58.1(15) 3_575 3_575
Mo2 O3 Si1 O20 -117.3(15) 3_575 3_575
Mo2 O3 Si1 O20 62.7(15) 3_575 .
Mo2 O16 Si1 O3 0.1(11) . 3_575
Mo2 O16 Si1 O3 -179.9(11) . .
Mo2 O16 Si1 O19 -124.5(14) . .
Mo2 O16 Si1 O19 55.5(14) . 3_575
Mo2 O16 Si1 O20 -60.2(14) . .
Mo2 O16 Si1 O20 119.8(14) . 3_575
Mo3 O16 Si1 O3 -55.6(14) . .
Mo3 O16 Si1 O3 124.4(14) . 3_575
Mo3 O16 Si1 O19 -0.1(10) . .
Mo3 O16 Si1 O19 179.9(10) . 3_575
Mo3 O16 Si1 O20 64.2(14) . .
Mo3 O16 Si1 O20 -115.8(14) . 3_575
Mo3 O19 Si1 O3 124.1(14) . .
Mo3 O19 Si1 O3 -55.9(14) . 3_575
Mo3 O19 Si1 O16 -179.9(10) . 3_575
Mo3 O19 Si1 O16 0.1(10) . .
Mo3 O19 Si1 O20 65.9(13) . 3_575
Mo3 O19 Si1 O20 -114.1(13) . .
Mo4 O19 Si1 O3 58.3(14) . 3_575
Mo4 O19 Si1 O3 -121.7(14) . .
Mo4 O19 Si1 O16 114.3(13) . .
Mo4 O19 Si1 O16 -65.7(13) . 3_575
Mo4 O19 Si1 O20 0.1(11) . .
Mo4 O19 Si1 O20 -179.9(11) . 3_575
Mo4 O20 Si1 O3 56.5(15) . .
Mo4 O20 Si1 O3 -123.5(15) . 3_575
Mo4 O20 Si1 O16 115.5(14) . 3_575
Mo4 O20 Si1 O16 -64.5(14) . .
Mo4 O20 Si1 O19 -0.1(11) . .
Mo4 O20 Si1 O19 179.9(11) . 3_575
Mo5 O3 O19 Mo1 -75.9(15) 3_575 .
Mo5 O3 O19 Mo3 2(3) 3_575 .
Mo5 O3 O19 Mo4 -153.8(10) 3_575 .
Mo5 O3 O19 Si1 104.1(16) 3_575 .
Mo5 O3 Si1 O16 -62.2(15) 3_575 .
Mo5 O3 Si1 O16 117.8(15) 3_575 3_575
Mo5 O3 Si1 O19 59.7(15) 3_575 3_575
Mo5 O3 Si1 O19 -120.3(15) 3_575 .
Mo5 O3 Si1 O20 0.5(11) 3_575 3_575
Mo5 O3 Si1 O20 -179.5(11) 3_575 .
Mo5 O20 Si1 O3 -179.5(12) . .
Mo5 O20 Si1 O3 0.5(12) . 3_575
Mo5 O20 Si1 O16 -120.4(14) . 3_575
Mo5 O20 Si1 O16 59.6(14) . .
Mo5 O20 Si1 O19 124.0(14) . .
Mo5 O20 Si1 O19 -56.0(14) . 3_575
Mo6 O16 Si1 O3 -120.9(14) 3_575 3_575
Mo6 O16 Si1 O3 59.1(14) 3_575 .
Mo6 O16 Si1 O19 -65.4(13) 3_575 3_575
Mo6 O16 Si1 O19 114.6(13) 3_575 .
Mo6 O16 Si1 O20 178.9(11) 3_575 .
Mo6 O16 Si1 O20 -1.1(11) 3_575 3_575
Mo6 O20 Si1 O3 119.8(14) . 3_575
Mo6 O20 Si1 O3 -60.2(14) . .
Mo6 O20 Si1 O16 -1.1(11) . 3_575
Mo6 O20 Si1 O16 178.9(11) . .
Mo6 O20 Si1 O19 63.3(14) . 3_575
Mo6 O20 Si1 O19 -116.7(14) . .
O1 Mo4 O4 Mo3 148.2(13) . .
O1 Mo4 O6 Mo1 -162.6(13) . .
O1 Mo4 O18 Mo6 156.5(16) . .
O2 Mo4 O4 Mo3 -112.9(15) . .
O2 Mo4 O6 Mo1 14(3) . .
O2 Mo4 O18 Mo6 56.8(17) . .
O2 Mo5 O13 Mo2 91.1(15) . .
O3 Mo1 O11 Mo2 10.9(12) . 3_575
O3 Mo1 O12 Mo5 -13.0(11) . 3_575
O3 Mo2 O13 Mo5 4.7(13) 3_575 .
O3 Mo2 O15 Mo3 39.5(13) 3_575 .
O3 Mo5 O2 Mo4 -42.2(15) 3_575 .
O3 Mo5 O13 Mo2 -4.7(13) 3_575 .
O3 O19 Si1 O3 180.001(4) . 3_575
O3 O19 Si1 O16 56.0(12) . 3_575
O3 O19 Si1 O16 -124.0(12) . .
O3 O19 Si1 O20 -58.2(12) . 3_575
O3 O19 Si1 O20 121.8(12) . .
O4 Mo3 O10 Mo1 59.6(13) . .
O4 Mo3 O14 Mo6 -1(3) . 3_575
O4 Mo4 O6 Mo1 -60.4(14) . .
O4 Mo4 O18 Mo6 -3(3) . .
O5 Mo5 O2 Mo4 154.5(14) . .
O5 Mo5 O13 Mo2 -163.8(14) . .
O6 Mo1 O11 Mo2 109.1(14) . 3_575
O6 Mo1 O12 Mo5 -51(2) . 3_575
O6 Mo4 O4 Mo3 46.2(14) . .
O6 Mo4 O18 Mo6 -101.9(17) . .
O7 Mo3 O10 Mo1 160.3(12) . .
O7 Mo3 O14 Mo6 -158.9(15) . 3_575
O8 Mo1 O11 Mo2 -154.7(13) . 3_575
O8 Mo1 O12 Mo5 150.9(11) . 3_575
O9 Mo2 O13 Mo5 163.4(13) . .
O9 Mo2 O15 Mo3 -155.5(12) . .
O10 Mo1 O11 Mo2 44(3) . 3_575
O10 Mo1 O12 Mo5 -112.1(12) . 3_575
O10 Mo3 O14 Mo6 97.7(16) . 3_575
O11 Mo1 O12 Mo5 47.4(13) . 3_575
O11 Mo2 O13 Mo5 66.1(14) 3_575 .
O11 Mo2 O15 Mo3 25(3) 3_575 .
O12 Mo1 O11 Mo2 -50.1(14) . 3_575
O12 Mo5 O2 Mo4 -22(3) 3_575 .
O12 Mo5 O13 Mo2 -66.1(14) 3_575 .
O13 Mo2 O15 Mo3 102.3(13) . .
O13 Mo5 O2 Mo4 -104.9(15) . .
O14 Mo3 O10 Mo1 -98.2(13) . .
O14 Mo6 O18 Mo4 27(3) 3_575 .
O14 Mo6 O22 Mo5 -108.9(15) 3_575 .
O15 Mo2 O13 Mo5 -93.0(15) . .
O15 Mo3 O10 Mo1 -15(3) . .
O15 Mo3 O14 Mo6 -63.6(16) . 3_575
O16 Mo2 O13 Mo5 -27.1(15) . .
O16 Mo2 O15 Mo3 6.2(11) . .
O16 Mo3 O10 Mo1 -34.4(13) . .
O16 Mo3 O14 Mo6 -1.8(14) . 3_575
O16 Mo6 O18 Mo4 39.0(17) 3_575 .
O16 Mo6 O22 Mo5 -46.8(16) 3_575 .
O17 Mo2 O13 Mo5 5(3) 3_575 .
O17 Mo2 O15 Mo3 -54.8(14) 3_575 .
O17 Mo6 O18 Mo4 100.7(17) . .
O17 Mo6 O22 Mo5 -33(3) . .
O18 Mo4 O4 Mo3 -52(3) . .
O18 Mo4 O6 Mo1 97.0(14) . .
O18 Mo6 O22 Mo5 49.7(16) . .
O19 Mo1 O11 Mo2 45.1(14) . 3_575
O19 Mo1 O12 Mo5 -48.8(12) . 3_575
O19 Mo3 O10 Mo1 -2.4(11) . .
O19 Mo3 O14 Mo6 34.4(17) . 3_575
O19 Mo4 O4 Mo3 -13.7(12) . .
O19 Mo4 O6 Mo1 1.4(11) . .
O19 Mo4 O18 Mo6 -38.1(17) . .
O19 O3 Si1 O16 58.1(12) . .
O19 O3 Si1 O16 -121.9(12) . 3_575
O19 O3 Si1 O19 180.000(5) . 3_575
O19 O3 Si1 O20 -59.2(12) . .
O19 O3 Si1 O20 120.8(12) . 3_575
O20 Mo4 O4 Mo3 -53.1(14) . .
O20 Mo4 O6 Mo1 33.4(14) . .
O20 Mo4 O18 Mo6 -2.3(14) . .
O20 Mo5 O2 Mo4 -8.3(13) . .
O20 Mo5 O13 Mo2 27.2(15) . .
O20 Mo6 O18 Mo4 2.3(14) . .
O20 Mo6 O22 Mo5 -10.2(13) . .
O21 Mo6 O18 Mo4 -160.0(16) . .
O21 Mo6 O22 Mo5 149.6(14) . .
O22 Mo5 O2 Mo4 52.9(16) . .
O22 Mo5 O13 Mo2 -9(3) . .
O22 Mo6 O18 Mo4 -58.7(17) . .
N2 C9 C10 C6 1(3) . .
Si1 O3 O19 Mo1 -180.0(10) . .
Si1 O3 O19 Mo3 -102.0(16) . .
Si1 O3 O19 Mo4 102.1(15) . .
C1 C2 C5 N1 4(3) . .
C1 C3 C4 N1 3(3) . .
C1 C6 C7 C8 177.5(17) . .
C1 C6 C10 C9 -178.6(16) . .
C2 C1 C3 C4 -2(3) . .
C2 C1 C6 C7 -143.2(18) . .
C2 C1 C6 C10 38(3) . .
C3 C1 C2 C5 -1(3) . .
C3 C1 C6 C7 33(3) . .
C3 C1 C6 C10 -146.0(19) . .
C4 N1 C5 C2 -4(3) . .
C5 N1 C4 C3 0(3) . .
C6 C1 C2 C5 174.9(18) . .
C6 C1 C3 C4 -177.9(18) . .
C6 C7 C8 N2 2(3) . .
C7 C6 C10 C9 3(3) . .
C8 N2 C9 C10 -3(3) . .
C9 N2 C8 C7 2(3) . .
C10 C6 C7 C8 -4(3) . .
